data_1565199
loop_
_publ_author_name
'Moreno-G\'omez, Laura'
'S\'anchez-F\'erez, Francisco'
'Calvet, Teresa'
'Font-Bardia, Merc\`e'
'Pons, Josefina'

_publ_section_title
;
 Zn(II) and Cd(II) monomer, dimer and polymer compounds coordinated by
 benzoic acid and 4-acetylpyridine: Synthesis and crystal structures
;
_journal_name_full 'Inorganica Chimica Acta'
_journal_page_first 119561
_journal_paper_doi 10.1016/j.ica.2020.119561
_journal_volume 506
_journal_year 2020
_chemical_formula_moiety 'C28 H20 O8 Zn2'
_chemical_formula_sum 'C28 H20 O8 Zn2'
_chemical_formula_weight 615.18
_space_group_crystal_system monoclinic
_space_group_IT_number 14
_space_group_name_Hall '-P 2ybc'
_space_group_name_H-M_alt 'P 1 21/c 1'
_atom_sites_solution_hydrogens geom
_audit_creation_method SHELXL-2018/3
_cell_angle_alpha 90
_cell_angle_beta 100.670(2)
_cell_angle_gamma 90
_cell_formula_units_Z 4
_cell_length_a 10.8064(4)
_cell_length_b 12.6391(4)
_cell_length_c 18.8322(8)
_cell_measurement_reflns_used 8203
_cell_measurement_temperature 100(2)
_cell_measurement_theta_max 26.95
_cell_measurement_theta_min 2.51
_cell_volume 2527.69(16)
_computing_cell_refinement 'Bruker SAINT'
_computing_data_collection 'Bruker APEX3'
_computing_data_reduction 'Bruker SAINT'
_computing_molecular_graphics 'Bruker SHELXTL'
_computing_publication_material 'Bruker SHELXTL'
_computing_structure_refinement 'SHELXL-2018/3 (Sheldrick, 2018)'
_computing_structure_solution 'SHELXT 2014/5 (Sheldrick, 2014)'
_diffrn_ambient_temperature 100(2)
_diffrn_measured_fraction_theta_full 0.999
_diffrn_measured_fraction_theta_max 0.998
_diffrn_measurement_device_type 'D8 Venture'
_diffrn_measurement_method '\f and \w scans'
_diffrn_radiation_type MoK\a
_diffrn_radiation_wavelength 0.71073
_diffrn_reflns_av_R_equivalents 0.0842
_diffrn_reflns_av_unetI/netI 0.0500
_diffrn_reflns_Laue_measured_fraction_full 0.999
_diffrn_reflns_Laue_measured_fraction_max 0.998
_diffrn_reflns_limit_h_max 13
_diffrn_reflns_limit_h_min -13
_diffrn_reflns_limit_k_max 16
_diffrn_reflns_limit_k_min -16
_diffrn_reflns_limit_l_max 24
_diffrn_reflns_limit_l_min -24
_diffrn_reflns_number 35296
_diffrn_reflns_point_group_measured_fraction_full 0.999
_diffrn_reflns_point_group_measured_fraction_max 0.998
_diffrn_reflns_theta_full 25.242
_diffrn_reflns_theta_max 27.109
_diffrn_reflns_theta_min 2.505
_diffrn_source microfocus
_exptl_absorpt_coefficient_mu 1.949
_exptl_absorpt_correction_T_max 0.7455
_exptl_absorpt_correction_T_min 0.6464
_exptl_absorpt_correction_type multi-scan'
_exptl_absorpt_process_details sadabs
_exptl_crystal_colour colourless
_exptl_crystal_density_diffrn 1.617
_exptl_crystal_description prism
_exptl_crystal_F_000 1248
_exptl_crystal_size_max 0.109
_exptl_crystal_size_mid 0.104
_exptl_crystal_size_min 0.062
_refine_diff_density_max 0.731
_refine_diff_density_min -0.642
_refine_diff_density_rms 0.101
_refine_ls_extinction_coef .
_refine_ls_extinction_method none
_refine_ls_goodness_of_fit_ref 1.057
_refine_ls_hydrogen_treatment constr
_refine_ls_matrix_type full
_refine_ls_number_parameters 343
_refine_ls_number_reflns 5564
_refine_ls_number_restraints 0
_refine_ls_restrained_S_all 1.057
_refine_ls_R_factor_all 0.0670
_refine_ls_R_factor_gt 0.0416
_refine_ls_shift/su_max 0.001
_refine_ls_shift/su_mean 0.000
_refine_ls_structure_factor_coef Fsqd
_refine_ls_weighting_details 'w=1/[\s^2^(Fo^2^)+(0.0220P)^2^+5.9770P] where P=(Fo^2^+2Fc^2^)/3'
_refine_ls_weighting_scheme calc
_refine_ls_wR_factor_gt 0.0779
_refine_ls_wR_factor_ref 0.0852
_reflns_Friedel_coverage 0.000
_reflns_Friedel_fraction_full .
_reflns_Friedel_fraction_max .
_reflns_number_gt 4248
_reflns_number_total 5564
_reflns_threshold_expression 'I > 2\s(I)'
_cod_data_source_file compound1.cif
_cod_data_source_block mo_C20XB46_0m_a
_cod_original_sg_symbol_H-M 'P 21/c'
_cod_database_code 1565199
_shelx_shelxl_version_number 2018/3
_shelx_space_group_comment
;
The symmetry employed for this shelxl refinement is uniquely defined
by the following loop, which should always be used as a source of
symmetry information in preference to the above space-group names.
They are only intended as comments.
;

loop_
_space_group_symop_operation_xyz
'x, y, z'
'-x, y+1/2, -z+1/2'
'-x, -y, -z'
'x, -y-1/2, z-1/2'

loop_
_atom_site_label
_atom_site_type_symbol
_atom_site_fract_x
_atom_site_fract_y
_atom_site_fract_z
_atom_site_U_iso_or_equiv
_atom_site_adp_type
_atom_site_occupancy
_atom_site_site_symmetry_order
_atom_site_calc_flag
_atom_site_refinement_flags_posn
_atom_site_refinement_flags_adp
_atom_site_refinement_flags_occupancy
_atom_site_disorder_assembly
_atom_site_disorder_group
Zn1 Zn 0.46008(3) 0.19564(3) 0.20756(2) 0.01382(10) Uani 1 1 d . . . . .
Zn2 Zn 0.34639(3) 0.51794(3) 0.21216(2) 0.01381(10) Uani 1 1 d . . . . .
O1 O 0.6174(2) 0.27023(18) 0.23908(13) 0.0195(5) Uani 1 1 d . . . . .
O2 O 0.7566(2) 0.14287(19) 0.27959(14) 0.0232(6) Uani 1 1 d . . . . .
O3 O 0.3670(2) 0.15586(18) 0.28209(13) 0.0182(5) Uani 1 1 d . . . . .
O4 O 0.5154(2) 0.04562(19) 0.33863(13) 0.0201(5) Uani 1 1 d . . . . .
O5 O 0.3650(2) 0.30906(18) 0.15364(13) 0.0180(5) Uani 1 1 d . . . . .
O6 O 0.2178(2) 0.42920(18) 0.15610(12) 0.0167(5) Uani 1 1 d . . . . .
O7 O 0.3984(2) 0.45392(19) 0.30659(13) 0.0212(5) Uani 1 1 d . . . . .
O8 O 0.5500(2) 0.56885(18) 0.35259(12) 0.0179(5) Uani 1 1 d . . . . .
C1 C 0.7266(3) 0.2375(3) 0.26472(18) 0.0162(7) Uani 1 1 d . . . . .
C2 C 0.8294(3) 0.3190(3) 0.27839(18) 0.0157(7) Uani 1 1 d . . . . .
C3 C 0.8003(3) 0.4248(3) 0.28681(19) 0.0204(8) Uani 1 1 d . . . . .
H3 H 0.714981 0.445845 0.283390 0.025 Uiso 1 1 calc R U . . .
C4 C 0.8957(4) 0.4997(3) 0.3002(2) 0.0267(9) Uani 1 1 d . . . . .
H4 H 0.876189 0.571609 0.307772 0.032 Uiso 1 1 calc R U . . .
C5 C 1.0199(4) 0.4689(3) 0.3025(2) 0.0274(9) Uani 1 1 d . . . . .
H5 H 1.085160 0.520279 0.310222 0.033 Uiso 1 1 calc R U . . .
C6 C 1.0487(3) 0.3634(3) 0.2935(2) 0.0268(8) Uani 1 1 d . . . . .
H6 H 1.133646 0.342822 0.294855 0.032 Uiso 1 1 calc R U . . .
C7 C 0.9545(3) 0.2884(3) 0.2826(2) 0.0224(8) Uani 1 1 d . . . . .
H7 H 0.974821 0.215869 0.277872 0.027 Uiso 1 1 calc R U . . .
C8 C 0.4087(3) 0.0884(3) 0.33031(18) 0.0149(7) Uani 1 1 d . . . . .
C9 C 0.3255(3) 0.0601(3) 0.38251(18) 0.0152(7) Uani 1 1 d . . . . .
C10 C 0.2093(3) 0.1091(3) 0.37776(19) 0.0190(7) Uani 1 1 d . . . . .
H10 H 0.181622 0.159160 0.340588 0.023 Uiso 1 1 calc R U . . .
C11 C 0.1335(3) 0.0846(3) 0.4275(2) 0.0228(8) Uani 1 1 d . . . . .
H11 H 0.053826 0.117818 0.424388 0.027 Uiso 1 1 calc R U . . .
C12 C 0.1745(3) 0.0116(3) 0.48173(19) 0.0210(8) Uani 1 1 d . . . . .
H12 H 0.122644 -0.004926 0.515825 0.025 Uiso 1 1 calc R U . . .
C13 C 0.2902(3) -0.0375(3) 0.48657(19) 0.0206(8) Uani 1 1 d . . . . .
H13 H 0.318240 -0.086858 0.524124 0.025 Uiso 1 1 calc R U . . .
C14 C 0.3647(3) -0.0140(3) 0.43633(18) 0.0182(7) Uani 1 1 d . . . . .
H14 H 0.443263 -0.048940 0.438676 0.022 Uiso 1 1 calc R U . . .
C15 C 0.2522(3) 0.3398(3) 0.13697(17) 0.0145(7) Uani 1 1 d . . . . .
C16 C 0.1554(3) 0.2741(3) 0.09085(18) 0.0149(7) Uani 1 1 d . . . . .
C17 C 0.1912(3) 0.1908(3) 0.05044(19) 0.0192(7) Uani 1 1 d . . . . .
H17 H 0.277445 0.171660 0.055873 0.023 Uiso 1 1 calc R U . . .
C18 C 0.1010(3) 0.1357(3) 0.0023(2) 0.0243(8) Uani 1 1 d . . . . .
H18 H 0.125769 0.079413 -0.025424 0.029 Uiso 1 1 calc R U . . .
C19 C -0.0248(3) 0.1629(3) -0.0053(2) 0.0273(9) Uani 1 1 d . . . . .
H19 H -0.086334 0.125469 -0.038533 0.033 Uiso 1 1 calc R U . . .
C20 C -0.0614(3) 0.2445(3) 0.0354(2) 0.0266(9) Uani 1 1 d . . . . .
H20 H -0.147908 0.262525 0.030271 0.032 Uiso 1 1 calc R U . . .
C21 C 0.0281(3) 0.3002(3) 0.0835(2) 0.0203(7) Uani 1 1 d . . . . .
H21 H 0.002799 0.355910 0.111521 0.024 Uiso 1 1 calc R U . . .
C22 C 0.4883(3) 0.4840(3) 0.35461(18) 0.0155(7) Uani 1 1 d . . . . .
C23 C 0.5247(3) 0.4148(3) 0.41921(18) 0.0163(7) Uani 1 1 d . . . . .
C24 C 0.4526(3) 0.3265(3) 0.42875(19) 0.0180(7) Uani 1 1 d . . . . .
H24 H 0.381751 0.308204 0.392997 0.022 Uiso 1 1 calc R U . . .
C25 C 0.4844(3) 0.2654(3) 0.49048(19) 0.0205(8) Uani 1 1 d . . . . .
H25 H 0.435366 0.204982 0.496900 0.025 Uiso 1 1 calc R U . . .
C26 C 0.5875(3) 0.2920(3) 0.54296(19) 0.0217(8) Uani 1 1 d . . . . .
H26 H 0.608661 0.249978 0.585317 0.026 Uiso 1 1 calc R U . . .
C27 C 0.6596(3) 0.3796(3) 0.53365(19) 0.0216(8) Uani 1 1 d . . . . .
H27 H 0.729977 0.397976 0.569696 0.026 Uiso 1 1 calc R U . . .
C28 C 0.6290(3) 0.4404(3) 0.47180(19) 0.0197(7) Uani 1 1 d . . . . .
H28 H 0.679388 0.499844 0.465148 0.024 Uiso 1 1 calc R U . . .

loop_
_atom_site_aniso_label
_atom_site_aniso_U_11
_atom_site_aniso_U_22
_atom_site_aniso_U_33
_atom_site_aniso_U_23
_atom_site_aniso_U_13
_atom_site_aniso_U_12
Zn1 0.01000(18) 0.01345(19) 0.0175(2) 0.00179(16) 0.00120(14) 0.00150(15)
Zn2 0.00994(18) 0.01326(19) 0.0179(2) -0.00136(16) 0.00165(14) -0.00141(15)
O1 0.0096(12) 0.0196(13) 0.0274(14) 0.0025(10) -0.0015(10) -0.0005(9)
O2 0.0122(12) 0.0145(13) 0.0429(16) 0.0057(11) 0.0054(11) 0.0006(10)
O3 0.0141(12) 0.0173(12) 0.0235(13) 0.0036(10) 0.0041(10) 0.0041(10)
O4 0.0121(12) 0.0255(14) 0.0235(13) 0.0016(11) 0.0052(10) 0.0037(10)
O5 0.0106(11) 0.0167(12) 0.0247(13) 0.0017(10) -0.0017(9) -0.0001(10)
O6 0.0137(12) 0.0140(12) 0.0221(13) -0.0028(10) 0.0031(10) 0.0008(9)
O7 0.0196(13) 0.0241(14) 0.0180(13) 0.0002(10) -0.0013(10) -0.0057(10)
O8 0.0164(12) 0.0156(12) 0.0217(13) 0.0003(10) 0.0037(10) -0.0055(10)
C1 0.0115(16) 0.0181(18) 0.0189(18) 0.0011(14) 0.0030(13) -0.0017(13)
C2 0.0133(16) 0.0164(17) 0.0169(17) 0.0048(13) 0.0013(13) -0.0027(13)
C3 0.0161(18) 0.0169(18) 0.028(2) 0.0030(15) 0.0035(15) 0.0005(14)
C4 0.031(2) 0.0157(19) 0.033(2) 0.0020(16) 0.0024(17) -0.0025(16)
C5 0.024(2) 0.025(2) 0.030(2) 0.0056(17) -0.0021(16) -0.0118(16)
C6 0.0122(17) 0.031(2) 0.036(2) 0.0055(18) 0.0019(15) -0.0036(16)
C7 0.0145(17) 0.0192(19) 0.032(2) 0.0035(15) 0.0004(15) -0.0011(14)
C8 0.0123(16) 0.0153(17) 0.0164(17) -0.0053(13) 0.0012(13) -0.0012(13)
C9 0.0119(16) 0.0164(17) 0.0170(17) -0.0038(13) 0.0021(13) -0.0035(13)
C10 0.0184(18) 0.0180(18) 0.0205(18) -0.0003(14) 0.0028(14) 0.0008(14)
C11 0.0157(18) 0.0225(19) 0.032(2) -0.0027(16) 0.0085(15) 0.0037(15)
C12 0.0203(18) 0.0232(19) 0.0214(18) -0.0054(15) 0.0086(14) -0.0052(15)
C13 0.0213(19) 0.0181(19) 0.0214(19) 0.0026(14) 0.0014(15) -0.0032(14)
C14 0.0132(16) 0.0173(17) 0.0239(18) 0.0001(14) 0.0027(14) -0.0007(14)
C15 0.0159(17) 0.0149(17) 0.0135(16) 0.0036(13) 0.0052(13) 0.0002(13)
C16 0.0126(16) 0.0145(17) 0.0169(17) 0.0020(13) 0.0003(13) -0.0009(13)
C17 0.0132(16) 0.0172(17) 0.0260(19) 0.0006(15) 0.0003(14) 0.0020(14)
C18 0.025(2) 0.0174(19) 0.029(2) -0.0051(15) -0.0002(16) 0.0015(15)
C19 0.019(2) 0.0191(19) 0.039(2) -0.0034(16) -0.0073(17) -0.0040(15)
C20 0.0141(18) 0.020(2) 0.042(2) -0.0021(17) -0.0034(16) -0.0008(15)
C21 0.0138(17) 0.0159(17) 0.031(2) -0.0036(15) 0.0042(14) -0.0019(14)
C22 0.0148(16) 0.0149(16) 0.0181(17) -0.0022(14) 0.0063(13) 0.0019(14)
C23 0.0166(17) 0.0150(17) 0.0182(18) 0.0010(14) 0.0056(14) 0.0030(13)
C24 0.0190(18) 0.0142(17) 0.0206(18) -0.0034(14) 0.0031(14) -0.0008(13)
C25 0.027(2) 0.0122(17) 0.0240(19) 0.0008(14) 0.0094(15) -0.0027(14)
C26 0.029(2) 0.0171(18) 0.0206(18) 0.0023(15) 0.0080(15) 0.0084(15)
C27 0.0177(18) 0.024(2) 0.0217(19) -0.0032(15) -0.0007(14) 0.0014(15)
C28 0.0160(17) 0.0175(18) 0.026(2) 0.0017(15) 0.0060(15) 0.0022(14)

loop_
_atom_type_symbol
_atom_type_description
_atom_type_scat_dispersion_real
_atom_type_scat_dispersion_imag
_atom_type_scat_source
C C 0.0033 0.0016 'International Tables Vol C Tables 4.2.6.8 and 6.1.1.4'
H H 0.0000 0.0000 'International Tables Vol C Tables 4.2.6.8 and 6.1.1.4'
O O 0.0106 0.0060 'International Tables Vol C Tables 4.2.6.8 and 6.1.1.4'
Zn Zn 0.2839 1.4301 'International Tables Vol C Tables 4.2.6.8 and 6.1.1.4'

loop_
_geom_angle_atom_site_label_1
_geom_angle_atom_site_label_2
_geom_angle_atom_site_label_3
_geom_angle
_geom_angle_site_symmetry_1
_geom_angle_site_symmetry_3
O5 Zn1 O3 105.99(10) . .
O5 Zn1 O1 98.66(9) . .
O3 Zn1 O1 116.59(10) . .
O5 Zn1 O8 109.62(10) . 2_645
O3 Zn1 O8 103.09(10) . 2_645
O1 Zn1 O8 121.87(10) . 2_645
O6 Zn2 O7 108.34(10) . .
O6 Zn2 O4 111.96(10) . 2_655
O7 Zn2 O4 113.99(10) . 2_655
O6 Zn2 O2 98.58(10) . 2_655
O7 Zn2 O2 109.68(11) . 2_655
O4 Zn2 O2 113.17(10) 2_655 2_655
C1 O1 Zn1 131.6(2) . .
C1 O2 Zn2 131.3(2) . 2_645
C8 O3 Zn1 122.1(2) . .
C8 O4 Zn2 141.7(2) . 2_645
C15 O5 Zn1 138.8(2) . .
C15 O6 Zn2 117.0(2) . .
C22 O7 Zn2 126.0(2) . .
C22 O8 Zn1 137.6(2) . 2_655
O2 C1 O1 125.6(3) . .
O2 C1 C2 117.5(3) . .
O1 C1 C2 116.9(3) . .
C3 C2 C7 119.9(3) . .
C3 C2 C1 120.2(3) . .
C7 C2 C1 119.8(3) . .
C4 C3 C2 120.0(3) . .
C4 C3 H3 120.0 . .
C2 C3 H3 120.0 . .
C3 C4 C5 119.7(3) . .
C3 C4 H4 120.2 . .
C5 C4 H4 120.2 . .
C6 C5 C4 120.2(3) . .
C6 C5 H5 119.9 . .
C4 C5 H5 119.9 . .
C7 C6 C5 120.2(3) . .
C7 C6 H6 119.9 . .
C5 C6 H6 119.9 . .
C6 C7 C2 119.9(3) . .
C6 C7 H7 120.1 . .
C2 C7 H7 120.1 . .
O4 C8 O3 125.1(3) . .
O4 C8 C9 117.7(3) . .
O3 C8 C9 117.1(3) . .
C14 C9 C10 119.9(3) . .
C14 C9 C8 120.2(3) . .
C10 C9 C8 119.9(3) . .
C11 C10 C9 119.8(3) . .
C11 C10 H10 120.1 . .
C9 C10 H10 120.1 . .
C12 C11 C10 119.8(3) . .
C12 C11 H11 120.1 . .
C10 C11 H11 120.1 . .
C13 C12 C11 120.5(3) . .
C13 C12 H12 119.7 . .
C11 C12 H12 119.7 . .
C12 C13 C14 119.5(3) . .
C12 C13 H13 120.2 . .
C14 C13 H13 120.2 . .
C13 C14 C9 120.4(3) . .
C13 C14 H14 119.8 . .
C9 C14 H14 119.8 . .
O6 C15 O5 121.8(3) . .
O6 C15 C16 117.1(3) . .
O5 C15 C16 121.1(3) . .
C17 C16 C21 119.5(3) . .
C17 C16 C15 120.4(3) . .
C21 C16 C15 120.0(3) . .
C18 C17 C16 120.2(3) . .
C18 C17 H17 119.9 . .
C16 C17 H17 119.9 . .
C19 C18 C17 120.0(3) . .
C19 C18 H18 120.0 . .
C17 C18 H18 120.0 . .
C18 C19 C20 120.1(3) . .
C18 C19 H19 119.9 . .
C20 C19 H19 119.9 . .
C19 C20 C21 120.2(3) . .
C19 C20 H20 119.9 . .
C21 C20 H20 119.9 . .
C20 C21 C16 119.9(3) . .
C20 C21 H21 120.0 . .
C16 C21 H21 120.0 . .
O7 C22 O8 125.1(3) . .
O7 C22 C23 117.5(3) . .
O8 C22 C23 117.4(3) . .
C24 C23 C28 119.5(3) . .
C24 C23 C22 120.4(3) . .
C28 C23 C22 120.0(3) . .
C25 C24 C23 119.9(3) . .
C25 C24 H24 120.1 . .
C23 C24 H24 120.1 . .
C24 C25 C26 120.3(3) . .
C24 C25 H25 119.8 . .
C26 C25 H25 119.8 . .
C27 C26 C25 120.0(3) . .
C27 C26 H26 120.0 . .
C25 C26 H26 120.0 . .
C28 C27 C26 119.9(3) . .
C28 C27 H27 120.0 . .
C26 C27 H27 120.0 . .
C27 C28 C23 120.4(3) . .
C27 C28 H28 119.8 . .
C23 C28 H28 119.8 . .

loop_
_geom_bond_atom_site_label_1
_geom_bond_atom_site_label_2
_geom_bond_distance
_geom_bond_site_symmetry_2
Zn1 O5 1.938(2) .
Zn1 O3 1.938(2) .
Zn1 O1 1.938(2) .
Zn1 O8 1.954(2) 2_645
Zn2 O6 1.939(2) .
Zn2 O7 1.940(2) .
Zn2 O4 1.949(2) 2_655
Zn2 O2 1.954(2) 2_655
O1 C1 1.259(4) .
O2 C1 1.258(4) .
O3 C8 1.266(4) .
O4 C8 1.257(4) .
O5 C15 1.263(4) .
O6 C15 1.262(4) .
O7 C22 1.258(4) .
O8 C22 1.267(4) .
C1 C2 1.502(4) .
C2 C3 1.389(5) .
C2 C7 1.395(5) .
C3 C4 1.388(5) .
C3 H3 0.9500 .
C4 C5 1.391(5) .
C4 H4 0.9500 .
C5 C6 1.386(5) .
C5 H5 0.9500 .
C6 C7 1.379(5) .
C6 H6 0.9500 .
C7 H7 0.9500 .
C8 C9 1.493(5) .
C9 C14 1.388(5) .
C9 C10 1.388(5) .
C10 C11 1.388(5) .
C10 H10 0.9500 .
C11 C12 1.387(5) .
C11 H11 0.9500 .
C12 C13 1.383(5) .
C12 H12 0.9500 .
C13 C14 1.384(5) .
C13 H13 0.9500 .
C14 H14 0.9500 .
C15 C16 1.484(5) .
C16 C17 1.395(5) .
C16 C21 1.396(5) .
C17 C18 1.388(5) .
C17 H17 0.9500 .
C18 C19 1.385(5) .
C18 H18 0.9500 .
C19 C20 1.385(5) .
C19 H19 0.9500 .
C20 C21 1.389(5) .
C20 H20 0.9500 .
C21 H21 0.9500 .
C22 C23 1.491(5) .
C23 C24 1.392(5) .
C23 C28 1.393(5) .
C24 C25 1.385(5) .
C24 H24 0.9500 .
C25 C26 1.387(5) .
C25 H25 0.9500 .
C26 C27 1.384(5) .
C26 H26 0.9500 .
C27 C28 1.383(5) .
C27 H27 0.9500 .
C28 H28 0.9500 .
